data_4060281
_journal_name_full Organometallics
_journal_paper_doi 10.1021/om048974d
_journal_year 2005
_chemical_formula_sum 'C22 H36 Cr2 I2 O2'
_chemical_formula_weight 690.31
_space_group_IT_number 15
_symmetry_cell_setting monoclinic
_symmetry_space_group_name_Hall '-C 2yc'
_symmetry_space_group_name_H-M 'C 1 2/c 1'
_cell_angle_alpha 90.00
_cell_angle_beta 98.528(4)
_cell_angle_gamma 90.00
_cell_formula_units_Z 4
_cell_length_a 17.055(3)
_cell_length_b 14.284(3)
_cell_length_c 10.7461(18)
_cell_measurement_temperature 223(2)
_cell_volume 2589.0(7)
_diffrn_ambient_temperature 223(2)
_exptl_crystal_density_diffrn 1.771
_cod_depositor_comments
;
The following automatic conversions were performed:
'_symmetry_cell_setting' value 'Monoclinic' changed to 'monoclinic'
according to '/home/saulius/struct/CIF-dictionaries/cif_core.dic'
dictionary named 'cif_core.dic' version 2.4.1 from 2010-06-29.

Automatic conversion script
Id: cif_fix_enum 1527 2010-12-29 10:47:43Z saulius 
;
_cod_original_sg_symbol_H-M 'C 2/c'
_cod_database_code 4060281

loop_
_symmetry_equiv_pos_as_xyz
'x, y, z'
'-x, y, -z+1/2'
'x+1/2, y+1/2, z'
'-x+1/2, y+1/2, -z+1/2'
'-x, -y, -z'
'x, -y, z-1/2'
'-x+1/2, -y+1/2, -z'
'x+1/2, -y+1/2, z-1/2'

loop_
_atom_site_label
_atom_site_type_symbol
_atom_site_fract_x
_atom_site_fract_y
_atom_site_fract_z
_atom_site_U_iso_or_equiv
_atom_site_adp_type
_atom_site_occupancy
_atom_site_symmetry_multiplicity
_atom_site_calc_flag
_atom_site_refinement_flags
_atom_site_disorder_assembly
_atom_site_disorder_group
Cr1 Cr 0.29909(4) 0.23174(4) 0.39241(6) 0.02893(16) Uani 1 1 d . . .
I1 I 0.180258(18) 0.17263(3) 0.21618(3) 0.05053(14) Uani 1 1 d . . .
O1 O 0.26017(18) 0.16886(18) 0.5349(3) 0.0339(6) Uani 1 1 d . . .
C1 C 0.4056(3) 0.1499(3) 0.3567(4) 0.0378(10) Uani 1 1 d . . .
C2 C 0.3835(3) 0.2067(3) 0.2494(4) 0.0394(10) Uani 1 1 d . . .
C3 C 0.3886(3) 0.3012(3) 0.2877(5) 0.0433(11) Uani 1 1 d . . .
C4 C 0.4167(3) 0.3032(3) 0.4187(5) 0.0439(11) Uani 1 1 d . . .
C5 C 0.4274(2) 0.2104(4) 0.4622(4) 0.0399(10) Uani 1 1 d . . .
C6 C 0.4101(3) 0.0451(3) 0.3568(5) 0.0568(13) Uani 1 1 d . . .
H6A H 0.3599 0.0196 0.3171 0.085 Uiso 1 1 calc R . .
H6B H 0.4214 0.0228 0.4429 0.085 Uiso 1 1 calc R . .
H6C H 0.4519 0.0252 0.3107 0.085 Uiso 1 1 calc R . .
C7 C 0.3668(3) 0.1722(4) 0.1168(5) 0.0533(13) Uani 1 1 d . . .
H7A H 0.4162 0.1670 0.0826 0.080 Uiso 1 1 calc R . .
H7B H 0.3319 0.2160 0.0665 0.080 Uiso 1 1 calc R . .
H7C H 0.3415 0.1114 0.1153 0.080 Uiso 1 1 calc R . .
C8 C 0.3731(4) 0.3839(4) 0.1998(6) 0.0666(16) Uani 1 1 d . . .
H8A H 0.4153 0.3888 0.1488 0.100 Uiso 1 1 calc R . .
H8B H 0.3711 0.4408 0.2486 0.100 Uiso 1 1 calc R . .
H8C H 0.3228 0.3753 0.1456 0.100 Uiso 1 1 calc R . .
C9 C 0.4383(3) 0.3894(4) 0.4972(6) 0.0648(16) Uani 1 1 d . . .
H9A H 0.4102 0.3889 0.5694 0.097 Uiso 1 1 calc R . .
H9B H 0.4237 0.4448 0.4469 0.097 Uiso 1 1 calc R . .
H9C H 0.4950 0.3898 0.5259 0.097 Uiso 1 1 calc R . .
C10 C 0.4599(3) 0.1813(4) 0.5936(5) 0.0547(14) Uani 1 1 d . . .
H10A H 0.5174 0.1809 0.6037 0.082 Uiso 1 1 calc R . .
H10B H 0.4409 0.1191 0.6095 0.082 Uiso 1 1 calc R . .
H10C H 0.4425 0.2252 0.6528 0.082 Uiso 1 1 calc R . .
C11 C 0.2658(4) 0.0735(4) 0.5668(6) 0.0628(15) Uani 1 1 d . . .
H11A H 0.2251 0.0578 0.6174 0.094 Uiso 1 1 calc R . .
H11B H 0.3176 0.0609 0.6143 0.094 Uiso 1 1 calc R . .
H11C H 0.2586 0.0361 0.4906 0.094 Uiso 1 1 calc R . .

loop_
_atom_site_aniso_label
_atom_site_aniso_U_11
_atom_site_aniso_U_22
_atom_site_aniso_U_33
_atom_site_aniso_U_23
_atom_site_aniso_U_13
_atom_site_aniso_U_12
Cr1 0.0301(3) 0.0286(3) 0.0280(3) 0.0014(3) 0.0040(3) 0.0019(3)
I1 0.0407(2) 0.0711(3) 0.03754(19) -0.01072(14) -0.00172(13) -0.00177(15)
O1 0.0408(16) 0.0277(15) 0.0342(16) 0.0052(11) 0.0088(13) 0.0047(12)
C1 0.034(2) 0.044(2) 0.036(2) -0.0018(18) 0.0076(18) 0.0082(18)
C2 0.033(2) 0.050(3) 0.036(2) 0.001(2) 0.0094(18) 0.0008(19)
C3 0.045(3) 0.043(3) 0.045(3) 0.005(2) 0.017(2) -0.002(2)
C4 0.035(2) 0.051(3) 0.047(3) -0.004(2) 0.012(2) -0.008(2)
C5 0.026(2) 0.056(3) 0.038(2) -0.002(2) 0.0053(17) 0.0038(19)
C6 0.067(3) 0.046(3) 0.059(3) -0.004(2) 0.014(3) 0.017(2)
C7 0.050(3) 0.076(4) 0.036(3) -0.007(2) 0.014(2) 0.002(3)
C8 0.085(4) 0.055(3) 0.066(4) 0.017(3) 0.033(3) -0.001(3)
C9 0.060(3) 0.061(4) 0.075(4) -0.025(3) 0.017(3) -0.022(3)
C10 0.036(2) 0.088(4) 0.038(3) -0.003(2) -0.001(2) 0.014(2)
C11 0.076(4) 0.043(3) 0.074(4) 0.017(3) 0.027(3) 0.012(3)

loop_
_geom_bond_atom_site_label_1
_geom_bond_atom_site_label_2
_geom_bond_distance
_geom_bond_site_symmetry_2
_geom_bond_publ_flag
Cr1 O1 1.970(3) 7_556 ?
Cr1 O1 1.973(3) . ?
Cr1 C5 2.227(4) . ?
Cr1 C4 2.231(5) . ?
Cr1 C1 2.241(4) . ?
Cr1 C3 2.256(4) . ?
Cr1 C2 2.284(4) . ?
Cr1 I1 2.6960(8) . ?
O1 C11 1.404(5) . ?
O1 Cr1 1.970(3) 7_556 ?
C1 C2 1.415(6) . ?
C1 C5 1.430(6) . ?
C1 C6 1.498(7) . ?
C2 C3 1.410(7) . ?
C2 C7 1.495(6) . ?
C3 C4 1.419(7) . ?
C3 C8 1.511(7) . ?
C4 C5 1.408(7) . ?
C4 C9 1.507(7) . ?
C5 C10 1.497(7) . ?
